data_2006664
loop_
_publ_author_name
' Drouin, Marc'
'Couturier, Michel'
'Pierre Deslongchamps'

_publ_section_title
;
 Diastereoselectivity in the Transannular Diels--Alder Reaction of a
 <i>trans</i>-<i>trans</i>-<i>trans</i> 14-Membered Macrocycle Leading
 to Steroids
;
_journal_issue 11
_journal_name_full 'Acta Crystallographica Section C'
_journal_page_first 1698
_journal_page_last 1701
_journal_paper_doi 10.1107/S0108270197009578
_journal_volume 53
_journal_year 1997
_chemical_formula_moiety 'C24 H32 O7'
_chemical_formula_sum 'C24 H32 O7'
_chemical_formula_weight 432.50
_chemical_name_systematic
;
rac-3,3-bis(carbomethoxy)-18-methoxy-18-oxo-5\b,9\b,10\a-androst-6-en-17-one
;
_space_group_IT_number 4
_symmetry_cell_setting monoclinic
_symmetry_space_group_name_Hall 'P 2yb'
_symmetry_space_group_name_H-M 'P 1 21 1'
_audit_creation_method SHELXL
_cell_angle_alpha 90.00
_cell_angle_beta 91.89(3)
_cell_angle_gamma 90.00
_cell_formula_units_Z 4
_cell_length_a 7.278(4)
_cell_length_b 12.199(2)
_cell_length_c 24.494(7)
_cell_measurement_reflns_used 24
_cell_measurement_temperature 293(2)
_cell_measurement_theta_max 25
_cell_measurement_theta_min 20
_cell_volume 2173.5(14)
_computing_cell_refinement 'NRCCAD TRUANG'
_computing_data_collection 'NRCCAD DATCOL (Le Page, White & Gabe, 1986)'
_computing_data_reduction 'NRCVAX DATRD2  (Gabe, Le Page, Charland, Lee & White, 1989)'
_computing_molecular_graphics 'ORTEP in Xtal_GX (Johnson, 1995)'
_computing_publication_material 'SHELXL93 ACTA'
_computing_structure_refinement 'SHELXL93 (Sheldrick, 1993)'
_computing_structure_solution 'NRCVAX SOLVER'
_diffrn_ambient_temperature 193
_diffrn_measurement_device 'Nonius CAD-4    '
_diffrn_measurement_method '\q/2\q scan b/P/b '
_diffrn_radiation_monochromator graphite
_diffrn_radiation_source 'fine-focus sealed tube'
_diffrn_radiation_type 'Copper K\a    '
_diffrn_radiation_wavelength 1.54184
_diffrn_reflns_av_R_equivalents 0.0000
_diffrn_reflns_av_sigmaI/netI 0.0175
_diffrn_reflns_limit_h_max 8
_diffrn_reflns_limit_h_min -6
_diffrn_reflns_limit_k_max 14
_diffrn_reflns_limit_k_min 0
_diffrn_reflns_limit_l_max 30
_diffrn_reflns_limit_l_min 0
_diffrn_reflns_number 4211
_diffrn_reflns_reduction_process
;
Equivalent reflections grouped and averaged (Le Page & Gabe, 1979)
;
_diffrn_reflns_theta_max 71.74
_diffrn_reflns_theta_min 1.80
_diffrn_standards_decay_% none
_diffrn_standards_interval_time 60
_diffrn_standards_number 2
_exptl_absorpt_coefficient_mu 0.793
_exptl_absorpt_correction_T_max 1.000
_exptl_absorpt_correction_T_min 1.000
_exptl_absorpt_correction_type none
_exptl_crystal_colour rectangular
_exptl_crystal_density_diffrn 1.322
_exptl_crystal_density_meas ?
_exptl_crystal_density_method none
_exptl_crystal_description colourless
_exptl_crystal_F_000 928
_exptl_crystal_size_max .35
_exptl_crystal_size_mid .20
_exptl_crystal_size_min .10
_refine_diff_density_max .323
_refine_diff_density_min -.250
_refine_ls_abs_structure_details 'Flack (1983)'
_refine_ls_abs_structure_Flack -0.2(3)
_refine_ls_extinction_coef 0.0014(4)
_refine_ls_extinction_method SHELXL
_refine_ls_goodness_of_fit_all 1.062
_refine_ls_goodness_of_fit_obs 1.068
_refine_ls_hydrogen_treatment 'H atoms riding'
_refine_ls_matrix_type full
_refine_ls_number_parameters 665
_refine_ls_number_reflns 4211
_refine_ls_number_restraints 710
_refine_ls_restrained_S_all 0.984
_refine_ls_restrained_S_obs 0.985
_refine_ls_R_factor_all 0.0626
_refine_ls_R_factor_obs .0599
_refine_ls_shift/esd_max -0.013
_refine_ls_shift/esd_mean 0.001
_refine_ls_structure_factor_coef Fsqd
_refine_ls_weighting_details 'w = 1/[\s^2^(Fo^2^)+(0.1137P)^2^+1.7798P] where P=(Fo^2^+2Fc^2^)/3'
_refine_ls_weighting_scheme calc
_refine_ls_wR_factor_all 0.1790
_refine_ls_wR_factor_obs .1749
_reflns_number_observed 4010
_reflns_number_total 4211
_reflns_observed_criterion >2sigma(I)
_cod_data_source_file fg1287.cif
_cod_data_source_block 2
_cod_depositor_comments
;
The following automatic conversions were performed:
'_symmetry_cell_setting' value 'Monoclinic' changed to 'monoclinic'
according to '/home/saulius/struct/CIF-dictionaries/cif_core.dic'
dictionary named 'cif_core.dic' version 2.4.1 from 2010-06-29.

Automatic conversion script
Id: cif_fix_enum 1527 2010-12-29 10:47:43Z saulius 

The following automatic conversions were performed:

'_exptl_crystal_density_meas' value 'not measured' was changed to '?'
- the value is perceived as not measured.

Automatic conversion script
Id: cif_fix_values 3008 2015-01-20 13:52:24Z robertas 

The following automatic conversions were performed:

'_refine_ls_weighting_scheme' value 'calc w =
1/[\s^2^(Fo^2^)+(0.1137P)^2^+1.7798P] where P=(Fo^2^+2Fc^2^)/3' was
changed to 'calc'. New tag '_refine_ls_weighting_details' was
created. The value of the new tag was set to 'w =
1/[\s^2^(Fo^2^)+(0.1137P)^2^+1.7798P] where P=(Fo^2^+2Fc^2^)/3'.

Automatic conversion script
Id: cif_fix_values 3143 2015-03-26 13:38:13Z robertas 
;
_cod_original_cell_volume 2173.6(13)
_cod_original_sg_symbol_H-M 'P 21'
_cod_database_code 2006664

loop_
_symmetry_equiv_pos_as_xyz
'x, y, z'
'-x, y+1/2, -z'

loop_
_atom_site_aniso_label
_atom_site_aniso_U_11
_atom_site_aniso_U_22
_atom_site_aniso_U_33
_atom_site_aniso_U_12
_atom_site_aniso_U_13
_atom_site_aniso_U_23
C1 .036(2) .021(2) .029(2) .006(2) .005(2) -.0007(14)
C2 .037(2) .028(2) .031(2) .000(2) .001(2) .004(2)
C3 .029(2) .029(2) .027(2) .000(2) .0037(15) .001(2)
C4 .033(2) .026(2) .029(2) .001(2) .001(2) -.001(2)
C5 .035(2) .024(2) .025(2) -.001(2) .0039(14) -.0011(15)
C6 .036(2) .028(2) .030(2) .003(2) .004(2) -.006(2)
C7 .034(2) .030(2) .035(2) .008(2) .004(2) -.003(2)
C8 .029(2) .029(2) .026(2) .003(2) .0028(14) -.004(2)
C9 .034(2) .025(2) .029(2) -.003(2) .004(2) .001(2)
C10 .031(2) .021(2) .026(2) .0016(15) .0023(15) -.0003(14)
C11 .043(3) .029(2) .037(2) .002(2) -.003(2) -.010(2)
C12 .044(3) .035(2) .033(2) .006(2) -.002(2) -.014(2)
C13 .026(2) .035(2) .032(2) -.001(2) .001(2) -.008(2)
C14 .028(2) .030(2) .028(2) .001(2) .0007(15) -.003(2)
C15 .029(2) .037(2) .030(2) .004(2) -.001(2) -.004(2)
C16 .034(2) .048(3) .032(2) .002(2) -.006(2) -.002(2)
C17 .031(2) .041(2) .028(2) -.010(2) -.002(2) -.006(2)
C18 .034(2) .026(2) .028(2) .001(2) .002(2) .001(2)
C19 .030(2) .035(2) .022(2) -.002(2) -.0053(14) .001(2)
C20 .046(3) .041(3) .035(2) -.014(2) -.003(2) .012(2)
C21 .033(2) .034(2) .034(2) .003(2) .001(2) -.001(2)
C22 .033(3) .068(4) .072(4) -.008(2) -.021(2) .007(3)
C23 .040(2) .035(2) .027(2) -.005(2) -.001(2) -.004(2)
C24 .053(3) .045(3) .034(2) -.016(2) -.003(2) -.005(2)
O1 .046(2) .046(2) .0314(15) .003(2) .0073(13) .0010(14)
O2 .039(2) .0307(15) .0304(14) -.0015(13) .0024(11) .0036(12)
O3 .050(2) .042(2) .058(2) -.017(2) -.012(2) .006(2)
O4 .035(2) .039(2) .063(2) -.0022(15) -.017(2) .004(2)
O5 .060(2) .086(3) .054(2) -.036(2) .021(2) -.034(2)
O6 .042(2) .040(2) .0333(15) -.0084(14) .0021(12) -.0080(13)
O7 .064(2) .051(2) .0280(14) -.008(2) .0144(14) -.0088(15)
C5' .047(3) .039(2) .025(2) .009(2) .005(2) -.001(2)
C6' .061(3) .038(2) .030(2) .003(2) -.001(2) -.012(2)
C7' .047(3) .040(2) .037(2) -.009(2) -.003(2) -.009(2)
C8' .036(2) .039(2) .036(2) -.005(2) -.003(2) -.010(2)
C9' .033(2) .032(2) .031(2) -.003(2) -.001(2) -.005(2)
C10' .032(2) .032(2) .029(2) .005(2) .000(2) .002(2)
C11' .039(3) .030(2) .042(2) -.007(2) .003(2) -.009(2)
C12' .034(2) .040(2) .038(2) -.007(2) -.001(2) -.016(2)
C13' .040(3) .042(2) .033(2) -.005(2) .000(2) -.012(2)
C14' .049(3) .038(2) .031(2) -.015(2) .002(2) -.011(2)
C17' .052(3) .058(3) .032(2) -.013(3) .009(2) -.011(2)
C18' .036(2) .040(2) .035(2) .004(2) -.001(2) .009(2)
O7' .056(2) .059(2) .036(2) .008(2) -.0036(14) -.009(2)
C1' .046(8) .018(7) .043(7) .005(5) -.001(5) -.004(4)
C2' .049(5) .031(6) .032(5) .004(4) .004(4) -.001(4)
C3' .043(5) .032(5) .025(4) .009(4) .011(4) .006(4)
C4' .040(6) .030(5) .032(5) -.002(4) .007(4) -.003(4)
C19' .045(6) .038(5) .029(4) .003(4) .000(4) .003(4)
O1' .046(4) .029(3) .038(3) .005(3) -.002(3) .011(2)
O2' .067(5) .048(5) .055(5) -.011(4) -.023(4) .014(5)
C20' .040(5) .040(4) .032(4) .003(3) .001(3) .011(3)
C21' .045(5) .033(5) .036(4) .009(4) .004(4) .000(4)
O3' .089(7) .030(5) .069(5) .019(5) .037(4) .007(4)
O4' .047(4) .036(3) .047(4) .009(3) .015(3) -.001(3)
C22' .047(5) .047(5) .057(5) .003(4) .018(4) -.011(4)
C1B .030(8) .027(10) .032(7) -.010(7) .011(5) -.001(6)
C2B .041(6) .034(7) .027(6) .000(5) .006(5) .010(5)
C3B .041(5) .027(5) .034(5) -.001(4) .007(4) .008(4)
C4B .041(7) .029(6) .024(5) .004(5) .005(5) .002(5)
C19B .043(7) .031(6) .034(6) .005(5) .005(5) .006(5)
O1B .044(5) .046(6) .033(4) .015(4) .002(4) .006(4)
O2B .058(6) .038(5) .062(5) -.001(5) .013(5) .008(4)
C20B .054(7) .055(7) .036(5) .022(6) -.001(4) .015(5)
C21B .037(5) .033(5) .031(4) .014(4) .006(4) .003(4)
O3B .049(5) .037(4) .074(6) -.005(4) .026(4) -.007(4)
O4B .044(5) .038(7) .045(5) -.002(5) .017(4) -.004(5)
C22B .037(6) .047(6) .046(6) .001(5) .017(4) -.013(5)

loop_
_atom_site_label
_atom_site_fract_x
_atom_site_fract_y
_atom_site_fract_z
_atom_site_U_iso_or_equiv
_atom_site_thermal_displace_type
_atom_site_calc_flag
_atom_site_refinement_flags
_atom_site_occupancy
_atom_site_disorder_group
_atom_site_type_symbol
C1 .0600(6) .8295(3) .5216(2) .0285(8) Uani d . 1 . C
H1A -.0107 .7716 .5381 .034 Uiso calc . 1 . H
H1B .1127 .7998 .4888 .034 Uiso calc . 1 . H
C2 .2165(6) .8627(3) .5614(2) .0321(9) Uani d . 1 . C
H2A .2999 .9109 .5428 .038 Uiso calc . 1 . H
H2B .2848 .7976 .5724 .038 Uiso calc . 1 . H
C3 .1496(6) .9213(3) .6132(2) .0284(8) Uani d . 1 . C
C4 .0192(6) 1.0159(3) .5961(2) .0294(8) Uani d . 1 . C
H4A -.0305 1.0488 .6285 .035 Uiso calc . 1 . H
H4B .0881 1.0717 .5774 .035 Uiso calc . 1 . H
C5 -.1383(6) .9761(3) .55875(15) .0277(8) Uani d . 1 . C
H5 -.1992 .9173 .5786 .033 Uiso calc . 1 . H
C6 -.2820(6) 1.0620(3) .5473(2) .0314(9) Uani d . 1 . C
H6 -.2922 1.1199 .5717 .038 Uiso calc . 1 . H
C7 -.3952(6) 1.0588(4) .5037(2) .0329(9) Uani d . 1 . C
H7 -.4789 1.1157 .4986 .039 Uiso calc . 1 . H
C8 -.3955(5) .9680(3) .4621(2) .0278(8) Uani d . 1 . C
H8 -.5157 .9320 .4633 .033 Uiso calc . 1 . H
C9 -.2472(6) .8784(3) .4757(2) .0292(8) Uani d . 1 . C
H9 -.3036 .8318 .5030 .035 Uiso calc . 1 . H
C10 -.0715(6) .9240(3) .5050(2) .0260(8) Uani d . 1 . C
C11 -.2169(6) .8005(4) .4265(2) .0368(10) Uani d . 1 . C
H11A -.1039 .7602 .4338 .044 Uiso calc . 1 . H
H11B -.3163 .7475 .4252 .044 Uiso calc . 1 . H
C12 -.2056(7) .8517(4) .3695(2) .0376(10) Uani d . 1 . C
H12A -.0936 .8944 .3672 .045 Uiso calc . 1 . H
H12B -.2036 .7945 .3420 .045 Uiso calc . 1 . H
C13 -.3722(6) .9254(4) .3593(2) .0309(9) Uani d . 1 . C
C14 -.3781(5) 1.0141(3) .4040(2) .0288(8) Uani d . 1 . C
H14 -.2601 1.0527 .4035 .035 Uiso calc . 1 . H
C15 -.5249(6) 1.0951(4) .3815(2) .0323(9) Uani d . 1 . C
H15A -.6482 1.0667 .3857 .039 Uiso calc . 1 . H
H15B -.5143 1.1659 .3993 .039 Uiso calc . 1 . H
C16 -.4759(6) 1.1023(4) .3209(2) .0380(10) Uani d . 1 . C
H16A -.5865 1.1057 .2977 .046 Uiso calc . 1 . H
H16B -.4023 1.1670 .3143 .046 Uiso calc . 1 . H
C17 -.3685(6) .9996(4) .3093(2) .0336(9) Uani d . 1 . C
C18 .0335(6) 1.0070(3) .4711(2) .0291(8) Uani d . 1 . C
H18A -.0468 1.0664 .4607 .044 Uiso calc . 1 . H
H18B .0770 .9719 .4389 .044 Uiso calc . 1 . H
H18C .1362 1.0350 .4924 .044 Uiso calc . 1 . H
C19 .0480(6) .8463(4) .6532(2) .0293(8) Uani d . 1 . C
C20 -.0320(7) .6673(4) .6772(2) .0410(11) Uani d . 1 . C
H20A -.0186 .5929 .6653 .061 Uiso calc . 1 . H
H20B -.1602 .6856 .6779 .061 Uiso calc . 1 . H
H20C .0225 .6753 .7132 .061 Uiso calc . 1 . H
C21 .3134(6) .9663(4) .6457(2) .0336(9) Uani d . 1 . C
C22 .5490(7) .9215(6) .7105(3) .0579(15) Uani d . 1 . C
H22A .5942 .8596 .7311 .087 Uiso calc . 1 . H
H22B .5132 .9783 .7351 .087 Uiso calc . 1 . H
H22C .6439 .9485 .6877 .087 Uiso calc . 1 . H
C23 -.5481(6) .8563(4) .3538(2) .0343(9) Uani d . 1 . C
C24 -.7047(7) .7285(4) .2983(2) .0444(11) Uani d . 1 . C
H24A -.6908 .6905 .2644 .067 Uiso calc . 1 . H
H24B -.8143 .7723 .2962 .067 Uiso calc . 1 . H
H24C -.7137 .6763 .3274 .067 Uiso calc . 1 . H
O1 -.0282(5) .8805(3) .69153(12) .0409(8) Uani d . 1 . O
O2 .0592(4) .7401(3) .63991(11) .0332(6) Uani d . 1 . O
O3 .3708(5) 1.0583(3) .6431(2) .0504(9) Uani d . 1 . O
O4 .3919(5) .8887(3) .6767(2) .0461(9) Uani d . 1 . O
O5 -.6728(6) .8530(4) .3847(2) .0660(13) Uani d . 1 . O
O6 -.5485(4) .7980(3) .30871(12) .0384(7) Uani d . 1 . O
O7 -.2828(5) .9818(3) .26812(12) .0474(9) Uani d . 1 . O
C5' .2965(7) .0283(4) .9440(2) .0368(10) Uani d . 1 . C
H5' .2321 .0874 .9242 .044 Uiso calc . 1 1 H
C6' .1583(8) -.0595(4) .9531(2) .0430(11) Uani d . 1 . C
H6' .1442 -.1151 .9273 .052 Uiso calc . 1 . H
C7' .0551(7) -.0610(4) .9965(2) .0416(11) Uani d . 1 . C
H7' -.0268 -.1189 1.0001 .050 Uiso calc . 1 . H
C8' .0624(6) .0255(4) 1.0405(2) .0370(10) Uani d . 1 . C
H8' -.0599 .0591 1.0408 .044 Uiso calc . 1 . H
C9' .1997(6) .1185(4) 1.0284(2) .0316(9) Uani d . 1 . C
H9' .1343 .1650 1.0016 .038 Uiso calc . 1 . H
C10' .3717(6) .0778(3) .9986(2) .0311(9) Uani d . 1 . C
C11' .2336(6) .1937(4) 1.0787(2) .0368(10) Uani d . 1 . C
H11C .3431 .2367 1.0724 .044 Uiso calc . 1 . H
H11D .1314 .2446 1.0801 .044 Uiso calc . 1 . H
C12' .2571(6) .1403(4) 1.1348(2) .0373(10) Uani d . 1 . C
H12C .2580 .1962 1.1630 .045 Uiso calc . 1 . H
H12D .3732 .1013 1.1374 .045 Uiso calc . 1 . H
C13' .0985(7) .0608(4) 1.1430(2) .0385(10) Uani d . 1 . C
C14' .0971(7) -.0257(4) 1.0972(2) .0394(10) Uani d . 1 . C
H14' .2269 -.0461 1.0963 .035 Uiso d P .50 . H
H14B .2167 -.0622 1.0978 .035 Uiso d P .50 . H
C15' -.0507(17) -.1057(10) 1.1178(3) .039(3) Uiso d PD .58(3) 1 C
H15C -.0661 -.1695 1.0945 .047 Uiso calc P .58 1 H
H15D -.1684 -.0701 1.1224 .047 Uiso calc P .58 1 H
C16' .0564(17) -.1358(9) 1.1779(4) .042(3) Uiso d PD .58(3) 1 C
H16C -.0261 -.1676 1.2038 .050 Uiso calc P .58 1 H
H16D .1619 -.1833 1.1736 .050 Uiso calc P .58 1 H
C15B .004(2) -.1330(11) 1.1180(4) .031(3) Uiso d PD .42(3) 2 C
H15E -.1168 -.1437 1.1009 .037 Uiso calc P .42 2 H
H15F .0794 -.1970 1.1117 .037 Uiso calc P .42 2 H
C16B -.008(2) -.1072(11) 1.1799(4) .032(4) Uiso d PD .42(3) 2 C
H16E -.1336 -.0890 1.1885 .039 Uiso calc P .42 2 H
H16F .0290 -.1710 1.2013 .039 Uiso calc P .42 2 H
C17' .1140(8) -.0143(5) 1.1935(2) .0471(12) Uani d . 1 . C
C18' .4874(6) -.0067(4) 1.0311(2) .0369(10) Uani d . 1 . C
H18D .5327 .0257 1.0646 .055 Uiso calc . 1 . H
H18E .5891 -.0296 1.0099 .055 Uiso calc . 1 . H
H18F .4125 -.0691 1.0391 .055 Uiso calc . 1 . H
C23' -.0838(11) .1083(10) 1.1514(4) .032(2) Uiso d PD .56(2) 1 C
O5' -.2254(8) .0803(6) 1.1284(3) .041(2) Uiso d PD .56(2) 1 O
O6' -.0884(11) .1888(7) 1.1885(3) .035(2) Uiso d PD .56(2) 1 O
C24' -.2614(14) .2401(10) 1.1967(4) .039(3) Uiso d PD .56(2) 1 C
H24D -.2467 .2964 1.2239 .058 Uiso calc P .56 1 H
H24E -.3476 .1865 1.2087 .058 Uiso calc P .56 1 H
H24F -.3062 .2721 1.1630 .058 Uiso calc P .56 1 H
C23B -.0847(14) .1373(12) 1.1434(5) .032(3) Uiso d PD .44(2) 2 C
O5B -.2188(11) .1347(9) 1.1141(3) .048(3) Uiso d PD .44(2) 2 O
O6B -.0606(14) .2056(9) 1.1835(4) .036(3) Uiso d PD .44(2) 2 O
C24B -.2221(19) .2702(13) 1.1959(5) .045(4) Uiso d PD .44(2) 2 C
H24G -.1930 .3188 1.2258 .068 Uiso calc P .44 2 H
H24H -.3202 .2222 1.2057 .068 Uiso calc P .44 2 H
H24I -.2597 .3124 1.1644 .068 Uiso calc P .44 2 H
O7' .1874(5) .0089(3) 1.23664(13) .0505(9) Uani d . 1 . O
C1' .498(3) .1657(18) .9808(9) .036(4) Uani d PD .556(7) 1 C
H1'1 .5619 .1951 1.0130 .043 Uiso calc P .56 1 H
H1'2 .4247 .2244 .9647 .043 Uiso calc P .56 1 H
C2' .643(2) .1324(11) .9396(6) .037(3) Uani d PDU .556(7) 1 C
H2'1 .7074 .1977 .9281 .045 Uiso calc P .56 1 H
H2'2 .7326 .0848 .9578 .045 Uiso calc P .56 1 H
C3' .5632(19) .0734(10) .8888(5) .033(2) Uani d PDU .556(7) 1 C
C4' .434(2) -.0200(12) .9051(7) .034(3) Uani d PDU .556(7) 1 C
H4'1 .3706 -.0498 .8730 .040 Uiso calc P .56 1 H
H4'2 .5037 -.0784 .9229 .040 Uiso calc P .56 1 H
C19' .497(2) .1720(11) .8550(6) .037(3) Uani d PDU .556(7) 1 C
O1' .5360(11) .2780(5) .8630(2) .0378(15) Uani d PDU .556(7) 1 O
O2' .4060(15) .1405(8) .8167(5) .057(3) Uani d PDU .556(7) 1 O
C20' .4658(12) .3549(7) .8227(3) .037(2) Uani d PDU .556(7) 1 C
H20D .5025 .4278 .8330 .056 Uiso calc P .56 1 H
H20E .3341 .3506 .8205 .056 Uiso calc P .56 1 H
H20F .5142 .3373 .7878 .056 Uiso calc P .56 1 H
C21' .7198(14) .0216(10) .8552(4) .038(2) Uani d PDU .556(7) 1 C
O3' .7429(17) -.0726(8) .8509(5) .062(3) Uani d PDU .556(7) 1 O
O4' .8234(10) .0996(5) .8343(3) .043(2) Uani d PDU .556(7) 1 O
C22' .9760(14) .0583(8) .8047(4) .050(2) Uani d PDU .556(7) 1 C
H22D 1.0449 .1186 .7908 .075 Uiso calc P .56 1 H
H22E .9310 .0136 .7749 .075 Uiso calc P .56 1 H
H22F 1.0538 .0152 .8287 .075 Uiso calc P .56 1 H
C1B .491(4) .187(2) .9873(10) .030(4) Uani d PDU .444(7) 2 C
H1B1 .4134 .2417 .9696 .036 Uiso calc P .44 2 H
H1B2 .5370 .2169 1.0218 .036 Uiso calc P .44 2 H
C2B .654(2) .1609(13) .9510(7) .034(3) Uani d PDU .444(7) 2 C
H2B1 .7158 .2289 .9420 .041 Uiso calc P .44 2 H
H2B2 .7418 .1155 .9714 .041 Uiso calc P .44 2 H
C3B .597(2) .1017(13) .8977(7) .034(3) Uani d PDU .444(7) 2 C
C4B .475(2) .0020(14) .9093(9) .031(3) Uani d PDU .444(7) 2 C
H4B1 .5485 -.0523 .9288 .038 Uiso calc P .44 2 H
H4B2 .4346 -.0301 .8747 .038 Uiso calc P .44 2 H
C19B .455(2) .1500(13) .8497(8) .036(3) Uani d PDU .444(7) 2 C
O1B .3717(15) .0973(9) .8080(4) .041(2) Uani d PDU .444(7) 2 O
O2B .4385(16) .2473(8) .8562(4) .052(2) Uani d PDU .444(7) 2 O
C20B .2597(16) .1614(10) .7706(4) .048(3) Uani d PDU .444(7) 2 C
H20G .2078 .1145 .7426 .073 Uiso calc P .44 2 H
H20H .3339 .2166 .7542 .073 Uiso calc P .44 2 H
H20I .1626 .1957 .7899 .073 Uiso calc P .44 2 H
C21B .7754(15) .0712(9) .8675(4) .034(2) Uani d PDU .444(7) 2 C
O3B .9000(13) .1308(7) .8637(4) .053(2) Uani d PDU .444(7) 2 O
O4B .7602(16) -.0276(11) .8450(5) .042(2) Uani d PDU .444(7) 2 O
C22B .9143(15) -.0579(9) .8134(5) .043(3) Uani d PDU .444(7) 2 C
H22G .8944 -.1297 .7983 .064 Uiso calc P .44 2 H
H22H 1.0236 -.0584 .8365 .064 Uiso calc P .44 2 H
H22I .9282 -.0060 .7844 .064 Uiso calc P .44 2 H

loop_
_atom_type_symbol
_atom_type_description
_atom_type_scat_dispersion_real
_atom_type_scat_dispersion_imag
_atom_type_scat_source
C C .0181 .0091 'International Tables Vol C Tables 4.2.6.8 and 6.1.1.4'
H H .0000 .0000 'International Tables Vol C Tables 4.2.6.8 and 6.1.1.4'
O O .0492 .0322 'International Tables Vol C Tables 4.2.6.8 and 6.1.1.4'

loop_
_geom_angle_atom_site_label_1
_geom_angle_atom_site_label_2
_geom_angle_atom_site_label_3
_geom_angle
C2 C1 C10 114.3(3)
C2 C1 H1A 108.7(3)
C10 C1 H1A 108.7(4)
C2 C1 H1B 108.7(4)
C10 C1 H1B 108.7(3)
H1A C1 H1B 107.6(4)
C1 C2 C3 113.4(3)
C1 C2 H2A 108.9(3)
C3 C2 H2A 108.9(4)
C1 C2 H2B 108.9(4)
C3 C2 H2B 108.9(3)
H2A C2 H2B 107.7(4)
C21 C3 C4 109.7(3)
C21 C3 C19 105.4(3)
C4 C3 C19 108.1(3)
C21 C3 C2 109.5(3)
C4 C3 C2 109.3(3)
C19 C3 C2 114.6(3)
C5 C4 C3 111.6(3)
C5 C4 H4A 109.3(4)
C3 C4 H4A 109.3(3)
C5 C4 H4B 109.3(3)
C3 C4 H4B 109.3(4)
H4A C4 H4B 107.9(4)
C6 C5 C4 113.3(3)
C6 C5 C10 111.3(3)
C4 C5 C10 112.9(3)
C6 C5 H5 106.2(4)
C4 C5 H5 106.2(3)
C10 C5 H5 106.2(3)
C7 C6 C5 122.7(4)
C7 C6 H6 118.6(4)
C5 C6 H6 118.7(4)
C6 C7 C8 123.6(4)
C6 C7 H7 118.2(4)
C8 C7 H7 118.2(4)
C7 C8 C14 111.1(3)
C7 C8 C9 112.6(3)
C14 C8 C9 112.0(3)
C7 C8 H8 106.9(3)
C14 C8 H8 106.9(3)
C9 C8 H8 106.9(4)
C10 C9 C11 116.3(3)
C10 C9 C8 113.6(3)
C11 C9 C8 112.1(3)
C10 C9 H9 104.4(3)
C11 C9 H9 104.4(4)
C8 C9 H9 104.4(3)
C18 C10 C1 108.7(3)
C18 C10 C9 113.9(3)
C1 C10 C9 110.4(3)
C18 C10 C5 111.4(3)
C1 C10 C5 107.0(3)
C9 C10 C5 105.3(3)
C12 C11 C9 118.0(4)
C12 C11 H11A 107.8(4)
C9 C11 H11A 107.8(4)
C12 C11 H11B 107.8(4)
C9 C11 H11B 107.8(4)
H11A C11 H11B 107.2(4)
C13 C12 C11 108.9(4)
C13 C12 H12A 109.9(4)
C11 C12 H12A 109.9(4)
C13 C12 H12B 109.9(4)
C11 C12 H12B 109.9(4)
H12A C12 H12B 108.3(4)
C12 C13 C17 116.6(4)
C12 C13 C23 110.4(4)
C17 C13 C23 107.0(3)
C12 C13 C14 109.8(3)
C17 C13 C14 98.9(3)
C23 C13 C14 113.9(4)
C8 C14 C13 113.9(3)
C8 C14 C15 119.1(3)
C13 C14 C15 103.4(3)
C8 C14 H14 106.5(3)
C13 C14 H14 106.5(4)
C15 C14 H14 106.5(4)
C16 C15 C14 101.6(3)
C16 C15 H15A 111.5(4)
C14 C15 H15A 111.5(4)
C16 C15 H15B 111.5(4)
C14 C15 H15B 111.5(3)
H15A C15 H15B 109.3(4)
C17 C16 C15 105.7(4)
C17 C16 H16A 110.6(4)
C15 C16 H16A 110.6(4)
C17 C16 H16B 110.6(4)
C15 C16 H16B 110.6(4)
H16A C16 H16B 108.7(5)
O7 C17 C16 125.7(4)
O7 C17 C13 125.5(4)
C16 C17 C13 108.6(4)
C10 C18 H18A 109.5(4)
C10 C18 H18B 109.5(4)
H18A C18 H18B 109.5(4)
C10 C18 H18C 109.5(3)
H18A C18 H18C 109.5(4)
H18B C18 H18C 109.5(4)
O1 C19 O2 124.7(4)
O1 C19 C3 122.8(4)
O2 C19 C3 112.5(3)
O2 C20 H20A 109.5(4)
O2 C20 H20B 109.5(4)
H20A C20 H20B 109.5(5)
O2 C20 H20C 109.5(4)
H20A C20 H20C 109.5(5)
H20B C20 H20C 109.5(5)
O3 C21 O4 123.5(4)
O3 C21 C3 125.5(4)
O4 C21 C3 110.9(4)
O4 C22 H22A 109.5(5)
O4 C22 H22B 109.5(5)
H22A C22 H22B 109.5(6)
O4 C22 H22C 109.5(5)
H22A C22 H22C 109.5(6)
H22B C22 H22C 109.5(6)
O5 C23 O6 122.1(4)
O5 C23 C13 127.5(4)
O6 C23 C13 110.5(4)
O6 C24 H24A 109.5(4)
O6 C24 H24B 109.5(4)
H24A C24 H24B 109.5(5)
O6 C24 H24C 109.5(4)
H24A C24 H24C 109.5(5)
H24B C24 H24C 109.5(5)
C19 O2 C20 113.9(3)
C21 O4 C22 116.5(4)
C23 O6 C24 116.7(4)
C6' C5' C4' 106.1(6)
C6' C5' C10' 111.8(3)
C4' C5' C10' 118.0(7)
C6' C5' C4B 119.8(7)
C10' C5' C4B 105.4(7)
C6' C5' H5' 106.8(4)
C4' C5' H5' 106.8(8)
C10' C5' H5' 106.8(4)
C7' C6' C5' 122.3(4)
C7' C6' H6' 118.8(5)
C5' C6' H6' 118.8(5)
C6' C7' C8' 123.9(5)
C6' C7' H7' 118.1(5)
C8' C7' H7' 118.1(5)
C7' C8' C14' 111.3(4)
C7' C8' C9' 112.5(4)
C14' C8' C9' 112.6(3)
C7' C8' H8' 106.7(4)
C14' C8' H8' 106.7(4)
C9' C8' H8' 106.7(4)
C8' C9' C11' 111.7(3)
C8' C9' C10' 113.1(4)
C11' C9' C10' 117.0(4)
C8' C9' H9' 104.5(4)
C11' C9' H9' 104.5(4)
C10' C9' H9' 104.5(3)
C1' C10' C18' 107.5(12)
C1' C10' C5' 103.5(9)
C18' C10' C5' 110.9(4)
C1' C10' C9' 115.1(8)
C18' C10' C9' 114.0(3)
C5' C10' C9' 105.3(3)
C18' C10' C1B 110.6(13)
C5' C10' C1B 110.5(9)
C9' C10' C1B 105.3(8)
C12' C11' C9' 118.3(4)
C12' C11' H11C 107.7(4)
C9' C11' H11C 107.7(4)
C12' C11' H11D 107.7(4)
C9' C11' H11D 107.7(4)
H11C C11' H11D 107.1(4)
C11' C12' C13' 109.1(4)
C11' C12' H12C 109.9(4)
C13' C12' H12C 109.9(4)
C11' C12' H12D 109.9(4)
C13' C12' H12D 109.9(4)
H12C C12' H12D 108.3(4)
C23' C13' C12' 117.3(6)
C23' C13' C14' 112.8(5)
C12' C13' C14' 109.1(4)
C23' C13' C17' 99.5(6)
C12' C13' C17' 116.6(4)
C14' C13' C17' 100.1(4)
C12' C13' C23B 105.0(6)
C14' C13' C23B 114.3(5)
C17' C13' C23B 112.0(6)
C8' C14' C13' 112.1(4)
C8' C14' C15' 117.1(5)
C13' C14' C15' 100.5(5)
C8' C14' C15B 125.0(5)
C13' C14' C15B 109.2(5)
C8' C14' H14' 102.2(4)
C13' C14' H14' 102.1(4)
C15' C14' H14' 122.0(7)
C15B C14' H14' 102.9(7)
C8' C14' H14B 108.6(4)
C13' C14' H14B 108.5(4)
C15' C14' H14B 109.6(7)
C15B C14' H14B 90.5(7)
H14' C14' H14B 12.56(7)
C14' C15' C16' 96.6(7)
C14' C15' H15C 112.4(9)
C16' C15' H15C 112.4(11)
C14' C15' H15D 112.4(9)
C16' C15' H15D 112.4(10)
H15C C15' H15D 110.0(9)
C17' C16' C15' 96.8(7)
C17' C16' H16C 112.4(10)
C15' C16' H16C 112.4(10)
C17' C16' H16D 112.4(8)
C15' C16' H16D 112.4(10)
H16C C16' H16D 110.0(10)
C16B C15B C14' 100.8(8)
C16B C15B H15E 111.6(13)
C14' C15B H15E 111.6(12)
C16B C15B H15F 111.6(14)
C14' C15B H15F 111.6(10)
H15E C15B H15F 109.4(10)
C17' C16B C15B 108.9(8)
C17' C16B H16E 109.9(11)
C15B C16B H16E 109.9(13)
C17' C16B H16F 109.9(11)
C15B C16B H16F 109.9(13)
H16E C16B H16F 108.3(10)
O7' C17' C16B 128.9(6)
O7' C17' C13' 125.8(5)
C16B C17' C13' 104.4(6)
O7' C17' C16' 122.6(6)
C13' C17' C16' 110.5(4)
C10' C18' H18D 109.5(4)
C10' C18' H18E 109.5(4)
H18D C18' H18E 109.5(4)
C10' C18' H18F 109.5(4)
H18D C18' H18F 109.5(4)
H18E C18' H18F 109.5(5)
O5' C23' O6' 118.9(8)
O5' C23' C13' 125.8(7)
O6' C23' C13' 115.3(6)
C23' O6' C24' 117.4(7)
O6' C24' H24D 109.5(9)
O6' C24' H24E 109.5(9)
H24D C24' H24E 109.5(8)
O6' C24' H24F 109.5(7)
H24D C24' H24F 109.5(11)
H24E C24' H24F 109.5(11)
O5B C23B O6B 124.1(10)
O5B C23B C13' 129.5(8)
O6B C23B C13' 106.4(8)
C23B O6B C24B 114.6(9)
O6B C24B H24G 109.5(11)
O6B C24B H24H 109.5(12)
H24G C24B H24H 109.5(12)
O6B C24B H24I 109.5(10)
H24G C24B H24I 109.5(15)
H24H C24B H24I 109.5(14)
C10' C1' C2' 116.5(12)
C10' C1' H1'1 108.2(19)
C2' C1' H1'1 108.2(19)
C10' C1' H1'2 108.2(19)
C2' C1' H1'2 108.2(18)
H1'1 C1' H1'2 107.3(17)
C3' C2' C1' 113.9(9)
C3' C2' H2'1 108.8(12)
C1' C2' H2'1 108.8(13)
C3' C2' H2'2 108.8(11)
C1' C2' H2'2 108.8(16)
H2'1 C2' H2'2 107.7(15)
C19' C3' C2' 100.0(10)
C19' C3' C4' 122.7(12)
C2' C3' C4' 110.9(8)
C19' C3' C21' 104.8(11)
C2' C3' C21' 110.6(10)
C4' C3' C21' 107.5(10)
C5' C4' C3' 107.2(9)
C5' C4' H4'1 110.3(13)
C3' C4' H4'1 110.3(14)
C5' C4' H4'2 110.3(15)
C3' C4' H4'2 110.3(12)
H4'1 C4' H4'2 108.5(14)
O2' C19' O1' 122.4(9)
O2' C19' C3' 109.2(11)
O1' C19' C3' 128.4(11)
C19' O1' C20' 117.4(7)
O1' C20' H20D 109.5(7)
O1' C20' H20E 109.5(7)
H20D C20' H20E 109.5(8)
O1' C20' H20F 109.5(7)
H20D C20' H20F 109.5(8)
H20E C20' H20F 109.5(8)
O3' C21' O4' 125.8(10)
O3' C21' C3' 123.8(10)
O4' C21' C3' 110.3(9)
C21' O4' C22' 113.7(8)
O4' C22' H22D 109.5(8)
O4' C22' H22E 109.5(9)
H22D C22' H22E 109.5(9)
O4' C22' H22F 109.5(8)
H22D C22' H22F 109.5(10)
H22E C22' H22F 109.5(9)
C2B C1B C10' 111.0(14)
C2B C1B H1B1 109.4(19)
C10' C1B H1B1 109(2)
C2B C1B H1B2 109(2)
C10' C1B H1B2 109(2)
H1B1 C1B H1B2 109(2)
C3B C2B C1B 113.2(11)
C3B C2B H2B1 108.9(13)
C1B C2B H2B1 108.9(16)
C3B C2B H2B2 108.9(14)
C1B C2B H2B2 108.9(19)
H2B1 C2B H2B2 107.7(16)
C4B C3B C2B 110.9(9)
C4B C3B C21B 113.3(12)
C2B C3B C21B 107.9(12)
C4B C3B C19B 93.5(13)
C2B C3B C19B 125.7(14)
C21B C3B C19B 105.1(14)
C3B C4B C5' 115.0(12)
C3B C4B H4B1 108.5(15)
C5' C4B H4B1 108.5(17)
C3B C4B H4B2 108.5(15)
C5' C4B H4B2 108.5(15)
H4B1 C4B H4B2 107.5(18)
O2B C19B O1B 122.1(11)
O2B C19B C3B 108.7(14)
O1B C19B C3B 129.1(13)
C19B O1B C20B 117.4(10)
O1B C20B H20G 109.5(10)
O1B C20B H20H 109.5(10)
H20G C20B H20H 109.5(10)
O1B C20B H20I 109.5(9)
H20G C20B H20I 109.5(12)
H20H C20B H20I 109.5(12)
O3B C21B O4B 125.9(10)
O3B C21B C3B 123.4(10)
O4B C21B C3B 110.7(10)
C21B O4B C22B 113.7(9)
O4B C22B H22G 109.5(10)
O4B C22B H22H 109.5(10)
H22G C22B H22H 109.5(11)
O4B C22B H22I 109.5(11)
H22G C22B H22I 109.5(10)
H22H C22B H22I 109.5(11)

loop_
_geom_bond_atom_site_label_1
_geom_bond_atom_site_label_2
_geom_bond_site_symmetry_2
_geom_bond_distance
_geom_bond_publ_flag
C1 C2 . 1.531(6) ?
C1 C10 . 1.544(5) ?
C1 H1A . .970(4) ?
C1 H1B . .970(4) ?
C2 C3 . 1.548(5) ?
C2 H2A . .970(4) ?
C2 H2B . .970(4) ?
C3 C21 . 1.515(6) ?
C3 C4 . 1.543(6) ?
C3 C19 . 1.547(6) ?
C4 C5 . 1.523(5) ?
C4 H4A . .970(4) ?
C4 H4B . .970(4) ?
C5 C6 . 1.501(6) ?
C5 C10 . 1.554(5) ?
C5 H5 . .980(4) ?
C6 C7 . 1.328(6) ?
C6 H6 . .930(4) ?
C7 C8 . 1.504(6) ?
C7 H7 . .930(4) ?
C8 C14 . 1.540(5) ?
C8 C9 . 1.565(6) ?
C8 H8 . .980(4) ?
C9 C10 . 1.549(6) ?
C9 C11 . 1.556(6) ?
C9 H9 . .980(4) ?
C10 C18 . 1.531(5) ?
C11 C12 . 1.534(6) ?
C11 H11A . .970(5) ?
C11 H11B . .970(5) ?
C12 C13 . 1.523(6) ?
C12 H12A . .970(5) ?
C12 H12B . .970(4) ?
C13 C17 . 1.524(6) ?
C13 C23 . 1.534(6) ?
C13 C14 . 1.540(5) ?
C14 C15 . 1.544(6) ?
C14 H14 . .980(4) ?
C15 C16 . 1.541(6) ?
C15 H15A . .970(4) ?
C15 H15B . .970(4) ?
C16 C17 . 1.509(7) ?
C16 H16A . .970(4) ?
C16 H16B . .970(5) ?
C17 O7 . 1.223(5) ?
C18 H18A . .960(4) ?
C18 H18B . .960(4) ?
C18 H18C . .960(4) ?
C19 O1 . 1.181(5) ?
C19 O2 . 1.339(5) ?
C20 O2 . 1.451(5) ?
C20 H20A . .960(5) ?
C20 H20B . .960(5) ?
C20 H20C . .960(4) ?
C21 O3 . 1.200(6) ?
C21 O4 . 1.331(6) ?
C22 O4 . 1.446(6) ?
C22 H22A . .960(6) ?
C22 H22B . .960(7) ?
C22 H22C . .960(6) ?
C23 O5 . 1.202(6) ?
C23 O6 . 1.313(5) ?
C24 O6 . 1.434(6) ?
C24 H24A . .960(5) ?
C24 H24B . .960(6) ?
C24 H24C . .960(5) ?
C5' C6' . 1.490(7) ?
C5' C4' . 1.52(2) ?
C5' C10' . 1.550(6) ?
C5' C4B . 1.61(2) ?
C5' H5' . .980(4) ?
C6' C7' . 1.322(7) ?
C6' H6' . .930(4) ?
C7' C8' . 1.509(6) ?
C7' H7' . .930(5) ?
C8' C14' . 1.537(6) ?
C8' C9' . 1.547(6) ?
C8' H8' . .980(5) ?
C9' C11' . 1.550(6) ?
C9' C10' . 1.552(6) ?
C9' H9' . .980(4) ?
C10' C1' . 1.49(2) ?
C10' C18' . 1.537(6) ?
C10' C1B . 1.62(2) ?
C11' C12' . 1.526(7) ?
C11' H11C . .970(4) ?
C11' H11D . .970(5) ?
C12' C13' . 1.527(7) ?
C12' H12C . .970(4) ?
C12' H12D . .970(5) ?
C13' C23' . 1.468(10) ?
C13' C14' . 1.539(6) ?
C13' C17' . 1.540(7) ?
C13' C23B . 1.628(12) ?
C14' C15' . 1.548(10) ?
C14' C15B . 1.566(12) ?
C14' H14' . .978(5) ?
C14' H14B . .978(5) ?
C15' C16' . 1.683(11) ?
C15' H15C . .970(11) ?
C15' H15D . .970(14) ?
C16' C17' . 1.584(12) ?
C16' H16C . .970(10) ?
C16' H16D . .970(14) ?
C15B C16B . 1.554(11) ?
C15B H15E . .970(14) ?
C15B H15F . .97(2) ?
C16B C17' . 1.472(12) ?
C16B H16E . .97(2) ?
C16B H16F . .970(14) ?
C17' O7' . 1.202(6) ?
C18' H18D . .960(4) ?
C18' H18E . .960(5) ?
C18' H18F . .960(5) ?
C23' O5' . 1.208(9) ?
C23' O6' . 1.339(9) ?
O6' C24' . 1.426(9) ?
C24' H24D . .960(10) ?
C24' H24E . .960(13) ?
C24' H24F . .960(9) ?
C23B O5B . 1.192(10) ?
C23B O6B . 1.296(11) ?
O6B C24B . 1.456(11) ?
C24B H24G . .960(13) ?
C24B H24H . .96(2) ?
C24B H24I . .960(13) ?
C1' C2' . 1.537(14) ?
C1' H1'1 . .97(2) ?
C1' H1'2 . .97(3) ?
C2' C3' . 1.536(14) ?
C2' H2'1 . .970(15) ?
C2' H2'2 . .97(2) ?
C3' C19' . 1.53(2) ?
C3' C4' . 1.537(14) ?
C3' C21' . 1.56(2) ?
C4' H4'1 . .97(2) ?
C4' H4'2 . .97(2) ?
C19' O2' . 1.20(2) ?
C19' O1' . 1.336(14) ?
O1' C20' . 1.444(9) ?
C20' H20D . .960(9) ?
C20' H20E . .960(9) ?
C20' H20F . .960(8) ?
C21' O3' . 1.167(12) ?
C21' O4' . 1.327(12) ?
O4' C22' . 1.437(10) ?
C22' H22D . .960(10) ?
C22' H22E . .960(10) ?
C22' H22F . .960(11) ?
C1B C2B . 1.540(15) ?
C1B H1B1 . .97(4) ?
C1B H1B2 . .97(2) ?
C2B C3B . 1.54(2) ?
C2B H2B1 . .97(2) ?
C2B H2B2 . .97(2) ?
C3B C4B . 1.54(2) ?
C3B C21B . 1.56(2) ?
C3B C19B . 1.65(2) ?
C4B H4B1 . .97(2) ?
C4B H4B2 . .97(2) ?
C19B O2B . 1.20(2) ?
C19B O1B . 1.33(2) ?
O1B C20B . 1.438(12) ?
C20B H20G . .960(12) ?
C20B H20H . .960(13) ?
C20B H20I . .960(12) ?
C21B O3B . 1.169(13) ?
C21B O4B . 1.329(13) ?
O4B C22B . 1.431(14) ?
C22B H22G . .960(11) ?
C22B H22H . .960(12) ?
C22B H22I . .960(12) ?

loop_
_geom_torsion_atom_site_label_1
_geom_torsion_atom_site_label_2
_geom_torsion_atom_site_label_3
_geom_torsion_atom_site_label_4
_geom_torsion
_geom_torsion_publ_flag
C10 C1 C2 C3 53.0(5) no
C1 C2 C3 C21 -171.3(3) ?
C1 C2 C3 C4 -51.0(4) no
C1 C2 C3 C19 70.5(4) ?
C21 C3 C4 C5 174.5(3) ?
C19 C3 C4 C5 -71.0(4) ?
C2 C3 C4 C5 54.4(4) no
C3 C4 C5 C6 172.2(3) no
C3 C4 C5 C10 -60.1(4) ?
C4 C5 C6 C7 157.5(4) no
C10 C5 C6 C7 29.0(6) ?
C5 C6 C7 C8 1.7(7) no
C6 C7 C8 C14 -126.9(5) no
C6 C7 C8 C9 -0.4(6) ?
C7 C8 C9 C10 -32.2(5) ?
C14 C8 C9 C10 93.8(4) ?
C7 C8 C9 C11 -166.6(4) ?
C14 C8 C9 C11 -40.6(5) ?
C2 C1 C10 C18 67.2(4) ?
C2 C1 C10 C9 -167.2(3) no
C2 C1 C10 C5 -53.2(4) ?
C11 C9 C10 C18 69.9(5) ?
C8 C9 C10 C18 -62.5(4) ?
C11 C9 C10 C1 -52.7(4) no
C8 C9 C10 C1 174.9(3) ?
C11 C9 C10 C5 -167.8(3) ?
C8 C9 C10 C5 59.8(4) ?
C6 C5 C10 C18 67.0(4) ?
C4 C5 C10 C18 -61.7(4) ?
C6 C5 C10 C1 -174.4(3) ?
C4 C5 C10 C1 56.9(4) ?
C6 C5 C10 C9 -56.9(4) ?
C4 C5 C10 C9 174.4(3) ?
C10 C9 C11 C12 -90.0(5) no
C8 C9 C11 C12 43.1(5) ?
C9 C11 C12 C13 -51.8(5) no
C11 C12 C13 C17 169.2(3) no
C11 C12 C13 C23 -68.4(4) ?
C11 C12 C13 C14 57.9(5) ?
C7 C8 C14 C13 178.4(3) ?
C9 C8 C14 C13 51.6(4) ?
C7 C8 C14 C15 -59.1(5) no
C9 C8 C14 C15 174.0(3) ?
C12 C13 C14 C8 -61.2(5) ?
C17 C13 C14 C8 176.4(3) ?
C23 C13 C14 C8 63.1(5) ?
C12 C13 C14 C15 168.1(4) ?
C17 C13 C14 C15 45.6(4) ?
C23 C13 C14 C15 -67.6(4) ?
C8 C14 C15 C16 -170.0(4) no
C13 C14 C15 C16 -42.4(4) ?
C14 C15 C16 C17 21.6(4) no
C15 C16 C17 O7 -169.0(4) ?
C15 C16 C17 C13 6.8(4) no
C12 C13 C17 O7 26.2(6) ?
C23 C13 C17 O7 -97.9(5) ?
C14 C13 C17 O7 143.6(4) ?
C12 C13 C17 C16 -149.6(4) no
C23 C13 C17 C16 86.4(4) ?
C14 C13 C17 C16 -32.1(4) ?
C21 C3 C19 O1 67.7(5) ?
C4 C3 C19 O1 -49.6(5) ?
C2 C3 C19 O1 -171.8(4) ?
C21 C3 C19 O2 -111.3(4) ?
C4 C3 C19 O2 131.3(3) ?
C2 C3 C19 O2 9.2(5) ?
C4 C3 C21 O3 -24.4(6) ?
C19 C3 C21 O3 -140.6(5) ?
C2 C3 C21 O3 95.6(5) ?
C4 C3 C21 O4 157.9(4) ?
C19 C3 C21 O4 41.7(5) ?
C2 C3 C21 O4 -82.1(4) ?
C12 C13 C23 O5 112.0(6) ?
C17 C13 C23 O5 -120.2(6) ?
C14 C13 C23 O5 -12.0(7) ?
C12 C13 C23 O6 -68.4(5) ?
C17 C13 C23 O6 59.3(5) ?
C14 C13 C23 O6 167.6(4) ?
O1 C19 O2 C20 -0.1(6) ?
C3 C19 O2 C20 179.0(3) ?
O3 C21 O4 C22 3.1(7) ?
C3 C21 O4 C22 -179.2(4) ?
O5 C23 O6 C24 -0.9(7) ?
C13 C23 O6 C24 179.6(4) ?
C4' C5' C6' C7' 157.9(8) no
C10' C5' C6' C7' 28.0(7) ?
C4B C5' C6' C7' 152.0(10) no
C5' C6' C7' C8' 1.2(8) no
C6' C7' C8' C14' -125.5(5) no
C6' C7' C8' C9' 1.9(7) ?
C7' C8' C9' C11' -168.8(4) ?
C14' C8' C9' C11' -42.1(5) ?
C7' C8' C9' C10' -34.4(5) ?
C14' C8' C9' C10' 92.3(4) ?
C6' C5' C10' C1' -177.4(10) ?
C4' C5' C10' C1' 59.2(13) ?
C4B C5' C10' C1' 50.9(12) ?
C6' C5' C10' C18' 67.5(5) ?
C4' C5' C10' C18' -55.9(9) ?
C4B C5' C10' C18' -64.2(8) ?
C6' C5' C10' C9' -56.3(5) ?
C4' C5' C10' C9' -179.7(8) ?
C4B C5' C10' C9' 172.0(8) ?
C6' C5' C10' C1B -169.5(12) ?
C4' C5' C10' C1B 67.1(14) ?
C4B C5' C10' C1B 58.8(14) ?
C8' C9' C10' C1' 173.8(12) ?
C11' C9' C10' C1' -54.3(13) no
C8' C9' C10' C18' -61.2(5) ?
C11' C9' C10' C18' 70.7(5) ?
C8' C9' C10' C5' 60.6(4) ?
C11' C9' C10' C5' -167.5(4) ?
C8' C9' C10' C1B 177.4(12) ?
C11' C9' C10' C1B -50.7(13) no
C8' C9' C11' C12' 42.2(5) ?
C10' C9' C11' C12' -90.3(5) no
C9' C11' C12' C13' -50.6(5) no
C11' C12' C13' C23' -71.4(6) ?
C11' C12' C13' C14' 58.4(5) ?
C11' C12' C13' C17' 170.8(4) no
C11' C12' C13' C23B -64.5(5) ?
C7' C8' C14' C13' -178.1(4) ?
C9' C8' C14' C13' 54.5(5) ?
C7' C8' C14' C15' -62.6(8) no
C9' C8' C14' C15' 170.0(7) ?
C7' C8' C14' C15B -42.2(9) no
C9' C8' C14' C15B -169.6(8) ?
C23' C13' C14' C8' 69.3(7) ?
C12' C13' C14' C8' -62.9(5) ?
C17' C13' C14' C8' 174.1(4) ?
C23B C13' C14' C8' 54.2(8) ?
C23' C13' C14' C15' -55.9(8) ?
C12' C13' C14' C15' 171.9(6) ?
C17' C13' C14' C15' 49.0(6) ?
C23B C13' C14' C15' -70.9(8) ?
C23' C13' C14' C15B -73.6(9) ?
C12' C13' C14' C15B 154.2(7) ?
C17' C13' C14' C15B 31.3(8) ?
C23B C13' C14' C15B -88.6(10) ?
C8' C14' C15' C16' 179.1(7) no
C13' C14' C15' C16' -59.2(9) ?
C15B C14' C15' C16' 59.7(15) ?
C14' C15' C16' C17' 44.3(10) no
C8' C14' C15B C16B -147.7(9) no
C13' C14' C15B C16B -10.7(14) ?
C15' C14' C15B C16B -76.4(16) ?
C14' C15B C16B C17' -15.7(17) no
C15B C16B C17' O7' -154.5(10) ?
C15B C16B C17' C13' 36.3(15) no
C15B C16B C17' C16' -73.2(16) ?
C23' C13' C17' O7' -94.6(7) ?
C12' C13' C17' O7' 32.5(8) ?
C14' C13' C17' O7' 149.9(5) ?
C23B C13' C17' O7' -88.5(7) ?
C23' C13' C17' C16B 75.0(8) ?
C12' C13' C17' C16B -157.9(7) no
C14' C13' C17' C16B -40.4(8) ?
C23B C13' C17' C16B 81.1(8) ?
C23' C13' C17' C16' 97.0(7) ?
C12' C13' C17' C16' -135.9(7) no
C14' C13' C17' C16' -18.5(7) ?
C23B C13' C17' C16' 103.1(8) ?
C15' C16' C17' O7' 175.0(7) ?
C15' C16' C17' C16B 61.0(13) ?
C15' C16' C17' C13' -16.2(10) no
C12' C13' C23' O5' 132.6(10) ?
C14' C13' C23' O5' 4.6(14) ?
C17' C13' C23' O5' -100.7(11) ?
C23B C13' C23' O5' 104(2) ?
C12' C13' C23' O6' -48.0(11) ?
C14' C13' C23' O6' -176.1(8) ?
C17' C13' C23' O6' 78.6(10) ?
C23B C13' C23' O6' -77(2) ?
O5' C23' O6' C24' -2.7(15) ?
C13' C23' O6' C24' 177.9(9) ?
C23' C13' C23B O5B -85(2) ?
C12' C13' C23B O5B 120.7(14) ?
C14' C13' C23B O5B 1.2(17) ?
C17' C13' C23B O5B -111.8(14) ?
C23' C13' C23B O6B 94(2) ?
C12' C13' C23B O6B -59.8(10) ?
C14' C13' C23B O6B -179.3(8) ?
C17' C13' C23B O6B 67.7(11) ?
O5B C23B O6B C24B 9(2) ?
C13' C23B O6B C24B -170.9(10) ?
C18' C10' C1' C2' 65.9(18) ?
C5' C10' C1' C2' -51.5(19) ?
C2' C1' C10' C9' -165.8(13) no
C10' C1' C2' C3' 52(2) no
C1' C2' C3' C19' 81.5(16) ?
C1' C2' C3' C4' -49.3(16) no
C1' C2' C3' C21' -168.5(13) ?
C3' C4' C5' C6' 172.5(8) no
C10' C5' C4' C3' -61.3(12) ?
C19' C3' C4' C5' -66.0(14) ?
C2' C3' C4' C5' 51.7(14) no
C21' C3' C4' C5' 172.7(10) ?
C2' C3' C19' O2' -170.1(13) ?
C4' C3' C19' O2' -47.2(18) ?
C21' C3' C19' O2' 75.3(15) ?
C2' C3' C19' O1' 13(2) ?
C4' C3' C19' O1' 135.6(16) ?
C21' C3' C19' O1' -101.9(18) ?
O2' C19' O1' C20' -1(2) ?
C3' C19' O1' C20' 175.8(14) ?
C19' C3' C21' O3' -141.4(14) ?
C2' C3' C21' O3' 111.7(15) ?
C4' C3' C21' O3' -9.4(17) ?
C19' C3' C21' O4' 40.5(12) ?
C2' C3' C21' O4' -66.4(11) ?
C4' C3' C21' O4' 172.4(10) ?
O3' C21' O4' C22' -0.6(17) ?
C3' C21' O4' C22' 177.5(8) ?
C18' C10' C1B C2B 64.0(19) ?
C5' C10' C1B C2B -59(2) ?
C2B C1B C10' C9' -172.4(15) no
C10' C1B C2B C3B 53(2) no
C1B C2B C3B C4B -50.4(19) no
C1B C2B C3B C21B -175.0(16) ?
C1B C2B C3B C19B 60(2) ?
C2B C3B C4B C5' 54.5(18) no
C21B C3B C4B C5' 175.9(13) ?
C19B C3B C4B C5' -76.0(15) ?
C3B C4B C5' C6' 174.0(9) no
C10' C5' C4B C3B -58.9(14) ?
C4B C3B C19B O2B 135.5(17) ?
C2B C3B C19B O2B 16(2) ?
C21B C3B C19B O2B -109.3(17) ?
C4B C3B C19B O1B -47(2) ?
C2B C3B C19B O1B -165.9(17) ?
C21B C3B C19B O1B 68(2) ?
O2B C19B O1B C20B 0(2) ?
C3B C19B O1B C20B -177.4(17) ?
C4B C3B C21B O3B -165.9(13) ?
C2B C3B C21B O3B -42.7(17) ?
C19B C3B C21B O3B 93.5(15) ?
C4B C3B C21B O4B 17.3(16) ?
C2B C3B C21B O4B 140.5(12) ?
C19B C3B C21B O4B -83.3(14) ?
O3B C21B O4B C22B -1(2) ?
C3B C21B O4B C22B 176.0(11) ?
